data_4100690
loop_
_publ_author_name
'Emmanuel Terazzi'
'Stephane Torelli'
'Jean-Pierre Rivera'
'Jean-Marc Benech'
'Gerald Bernardinelli'
'Cyril Bourgogne'
'Bertrand Donnio'
'Daniel Guillon'
'Daniel Imbert'
'Jean-Claude Bunzli'
'Andre Pinto'
'Damien Jeannerat'
'Claude Piguet'

_publ_section_title
;
Molecular Control of Macroscopic Cubic, Columnar and Lamellar
Organizations in Luminescent Lanthanide-containing Thermotropic
Liquid Crystals.
;
_journal_name_full 'Journal of the American Chemical Society'
_journal_paper_doi 10.1021/ja0446101
_journal_year 2005
_chemical_formula_sum 'C16 H18 F12 N2 O4 Zn'
_chemical_formula_weight 595.69
_space_group_IT_number 14
_symmetry_cell_setting monoclinic
_symmetry_space_group_name_Hall '-P 2yn'
_symmetry_space_group_name_H-M 'P 1 21/n 1'
_cell_angle_alpha 90.00
_cell_angle_beta 108.5400(10)
_cell_angle_gamma 90.00
_cell_formula_units_Z 4
_cell_length_a 13.2588(8)
_cell_length_b 10.3996(6)
_cell_length_c 17.3331(10)
_cell_measurement_temperature 153(2)
_cell_volume 2266.0(2)
_diffrn_ambient_temperature 153(2)
_exptl_crystal_density_diffrn 1.746
_cod_original_sg_symbol_H-M 'P 21/n'
_cod_database_code 4100690

loop_
_symmetry_equiv_pos_as_xyz
'x, y, z'
'-x+1/2, y+1/2, -z+1/2'
'-x, -y, -z'
'x-1/2, -y-1/2, z-1/2'

loop_
_atom_site_label
_atom_site_type_symbol
_atom_site_fract_x
_atom_site_fract_y
_atom_site_fract_z
_atom_site_U_iso_or_equiv
_atom_site_adp_type
_atom_site_occupancy
_atom_site_symmetry_multiplicity
_atom_site_calc_flag
_atom_site_refinement_flags
_atom_site_disorder_assembly
_atom_site_disorder_group
Zn Zn 0.595167(13) 0.108741(15) 0.843534(10) 0.02659(6) Uani 1 1 d . . .
F1 F 0.64867(8) -0.24391(10) 1.01551(7) 0.0463(3) Uani 1 1 d . . .
F2 F 0.78177(10) -0.29022(10) 0.97556(7) 0.0528(3) Uani 1 1 d . . .
F3 F 0.80695(9) -0.19748(10) 1.09056(6) 0.0461(3) Uani 1 1 d . . .
F4 F 0.97579(8) 0.21038(11) 0.92621(7) 0.0489(3) Uani 1 1 d . . .
F5 F 0.89377(9) 0.32931(10) 0.98733(8) 0.0550(3) Uani 1 1 d . . .
F6 F 0.98959(9) 0.17049(12) 1.05007(7) 0.0597(3) Uani 1 1 d . . .
F7 F 0.67529(16) 0.48554(12) 1.06460(8) 0.0856(5) Uani 1 1 d . . .
F8 F 0.73530(10) 0.29315(14) 1.09105(7) 0.0646(3) Uani 1 1 d . . .
F9 F 0.57792(11) 0.33782(13) 1.08899(7) 0.0603(3) Uani 1 1 d . . .
F10 F 0.55708(14) 0.62152(10) 0.79550(8) 0.0705(4) Uani 1 1 d . . .
F11 F 0.56960(12) 0.49790(12) 0.70109(7) 0.0596(3) Uani 1 1 d . . .
F12 F 0.42424(10) 0.50933(15) 0.72794(9) 0.0763(4) Uani 1 1 d . . .
O1 O 0.64696(9) -0.05924(10) 0.91224(7) 0.0321(2) Uani 1 1 d . . .
O2 O 0.75750(8) 0.16111(10) 0.88330(6) 0.0319(2) Uani 1 1 d . . .
O3 O 0.59368(9) 0.20607(10) 0.95103(6) 0.0321(2) Uani 1 1 d . . .
O4 O 0.55290(9) 0.28756(10) 0.78663(6) 0.0326(2) Uani 1 1 d . . .
N2 N 0.59706(11) 0.02402(12) 0.73115(8) 0.0322(3) Uani 1 1 d . . .
N1 N 0.43362(10) 0.04148(13) 0.81089(8) 0.0323(3) Uani 1 1 d . . .
C1 C 0.74240(12) -0.20135(15) 1.01372(10) 0.0322(3) Uani 1 1 d . . .
C2 C 0.73218(12) -0.07181(14) 0.96914(9) 0.0278(3) Uani 1 1 d . . .
C3 C 0.81823(12) 0.01260(14) 0.99357(9) 0.0300(3) Uani 1 1 d . . .
H3A H 0.8749 -0.0047 1.0421 0.036 Uiso 1 1 calc R . .
C4 C 0.82284(12) 0.12183(14) 0.94822(9) 0.0284(3) Uani 1 1 d . . .
C5 C 0.92177(13) 0.20794(16) 0.97901(10) 0.0364(3) Uani 1 1 d . . .
C6 C 0.64976(16) 0.36287(17) 1.05211(10) 0.0423(4) Uani 1 1 d . . .
C7 C 0.60908(12) 0.32419(15) 0.96171(9) 0.0310(3) Uani 1 1 d . . .
C8 C 0.59412(14) 0.42176(15) 0.90396(10) 0.0345(3) Uani 1 1 d . . .
H8A H 0.6060 0.5086 0.9215 0.041 Uiso 1 1 calc R . .
C9 C 0.56215(12) 0.39448(14) 0.82118(10) 0.0294(3) Uani 1 1 d . . .
C10 C 0.52876(15) 0.50761(16) 0.76126(11) 0.0395(4) Uani 1 1 d . . .
C11 C 0.41040(14) -0.02358(19) 0.87945(11) 0.0436(4) Uani 1 1 d . . .
H11A H 0.3366 -0.0541 0.8615 0.065 Uiso 1 1 calc R . .
H11B H 0.4206 0.0372 0.9245 0.065 Uiso 1 1 calc R . .
H11C H 0.4586 -0.0968 0.8977 0.065 Uiso 1 1 calc R . .
C12 C 0.35598(13) 0.14724(18) 0.78256(11) 0.0394(4) Uani 1 1 d . . .
H12A H 0.2836 0.1122 0.7662 0.059 Uiso 1 1 calc R . .
H12B H 0.3682 0.1903 0.7360 0.059 Uiso 1 1 calc R . .
H12C H 0.3647 0.2093 0.8267 0.059 Uiso 1 1 calc R . .
C13 C 0.42584(14) -0.05069(18) 0.74392(11) 0.0435(4) Uani 1 1 d . . .
H13A H 0.3500 -0.0658 0.7130 0.052 Uiso 1 1 calc R . .
H13B H 0.4576 -0.1339 0.7671 0.052 Uiso 1 1 calc R . .
C14 C 0.48291(14) 0.00004(19) 0.68672(10) 0.0425(4) Uani 1 1 d . . .
H14A H 0.4766 -0.0633 0.6428 0.051 Uiso 1 1 calc R . .
H14B H 0.4488 0.0810 0.6614 0.051 Uiso 1 1 calc R . .
C15 C 0.64277(17) 0.11037(17) 0.68292(11) 0.0434(4) Uani 1 1 d . . .
H15A H 0.6372 0.0695 0.6308 0.065 Uiso 1 1 calc R . .
H15B H 0.7178 0.1269 0.7130 0.065 Uiso 1 1 calc R . .
H15C H 0.6036 0.1918 0.6730 0.065 Uiso 1 1 calc R . .
C16 C 0.65911(15) -0.09744(16) 0.74488(11) 0.0403(4) Uani 1 1 d . . .
H16A H 0.6581 -0.1335 0.6924 0.061 Uiso 1 1 calc R . .
H16B H 0.6274 -0.1591 0.7732 0.061 Uiso 1 1 calc R . .
H16C H 0.7327 -0.0799 0.7781 0.061 Uiso 1 1 calc R . .

loop_
_atom_site_aniso_label
_atom_site_aniso_U_11
_atom_site_aniso_U_22
_atom_site_aniso_U_33
_atom_site_aniso_U_23
_atom_site_aniso_U_13
_atom_site_aniso_U_12
Zn 0.02958(10) 0.02142(9) 0.02487(9) 0.00211(6) 0.00314(7) -0.00081(6)
F1 0.0380(5) 0.0404(6) 0.0599(7) 0.0187(5) 0.0150(5) -0.0038(4)
F2 0.0762(8) 0.0286(5) 0.0627(7) 0.0048(5) 0.0351(6) 0.0134(5)
F3 0.0487(6) 0.0444(6) 0.0376(5) 0.0169(4) 0.0030(4) -0.0011(5)
F4 0.0353(5) 0.0542(7) 0.0597(7) 0.0040(5) 0.0183(5) -0.0084(5)
F5 0.0525(6) 0.0332(5) 0.0746(8) -0.0148(5) 0.0135(6) -0.0091(5)
F6 0.0483(6) 0.0624(8) 0.0482(6) 0.0132(5) -0.0131(5) -0.0225(6)
F7 0.1634(16) 0.0420(7) 0.0411(7) -0.0134(5) 0.0179(8) -0.0375(8)
F8 0.0586(7) 0.0832(9) 0.0365(6) -0.0081(6) -0.0068(5) 0.0052(7)
F9 0.0831(9) 0.0615(8) 0.0462(6) -0.0070(6) 0.0345(6) 0.0028(7)
F10 0.1271(13) 0.0238(5) 0.0595(8) 0.0075(5) 0.0281(8) -0.0003(6)
F11 0.0901(9) 0.0475(7) 0.0518(7) 0.0191(5) 0.0375(6) 0.0130(6)
F12 0.0479(7) 0.0758(9) 0.0937(10) 0.0473(8) 0.0064(7) 0.0186(6)
O1 0.0323(5) 0.0253(5) 0.0333(5) 0.0051(4) 0.0030(4) -0.0018(4)
O2 0.0312(5) 0.0289(5) 0.0319(5) 0.0063(4) 0.0049(4) -0.0027(4)
O3 0.0397(6) 0.0257(5) 0.0283(5) 0.0016(4) 0.0073(4) -0.0013(4)
O4 0.0406(6) 0.0239(5) 0.0289(5) 0.0033(4) 0.0046(4) 0.0013(4)
N2 0.0378(7) 0.0272(6) 0.0301(6) 0.0004(5) 0.0088(5) 0.0003(5)
N1 0.0305(6) 0.0314(7) 0.0317(6) 0.0034(5) 0.0051(5) -0.0012(5)
C1 0.0339(8) 0.0275(7) 0.0350(8) 0.0060(6) 0.0108(6) 0.0024(6)
C2 0.0320(7) 0.0229(6) 0.0286(7) 0.0029(5) 0.0099(6) 0.0033(5)
C3 0.0283(7) 0.0285(7) 0.0295(7) 0.0041(6) 0.0039(6) 0.0013(6)
C4 0.0275(7) 0.0263(7) 0.0308(7) -0.0012(5) 0.0082(6) -0.0011(5)
C5 0.0347(8) 0.0322(8) 0.0376(8) 0.0026(6) 0.0050(6) -0.0038(6)
C6 0.0588(11) 0.0345(8) 0.0316(8) -0.0042(7) 0.0115(8) -0.0051(8)
C7 0.0330(7) 0.0288(7) 0.0297(7) -0.0025(6) 0.0079(6) -0.0011(6)
C8 0.0428(9) 0.0240(7) 0.0355(8) -0.0009(6) 0.0106(7) -0.0006(6)
C9 0.0287(7) 0.0237(7) 0.0342(7) 0.0050(6) 0.0079(6) 0.0015(5)
C10 0.0494(10) 0.0277(8) 0.0425(9) 0.0087(7) 0.0161(8) 0.0048(7)
C11 0.0360(9) 0.0468(10) 0.0472(10) 0.0161(8) 0.0119(7) -0.0024(7)
C12 0.0309(8) 0.0442(9) 0.0393(9) 0.0080(7) 0.0058(7) 0.0050(7)
C13 0.0373(9) 0.0401(9) 0.0468(10) -0.0113(8) 0.0047(7) -0.0103(7)
C14 0.0418(9) 0.0486(10) 0.0305(8) -0.0105(7) 0.0023(7) -0.0007(8)
C15 0.0581(11) 0.0386(9) 0.0384(9) 0.0051(7) 0.0223(8) 0.0016(8)
C16 0.0494(10) 0.0297(8) 0.0430(9) -0.0033(7) 0.0162(8) 0.0044(7)

loop_
_geom_bond_atom_site_label_1
_geom_bond_atom_site_label_2
_geom_bond_distance
_geom_bond_site_symmetry_2
_geom_bond_publ_flag
Zn O4 2.0961(11) . ?
Zn O1 2.1027(10) . ?
Zn O2 2.1121(11) . ?
Zn O3 2.1260(11) . ?
Zn N2 2.1453(13) . ?
Zn N1 2.1509(13) . ?
F1 C1 1.3288(18) . ?
F2 C1 1.3356(19) . ?
F3 C1 1.3353(18) . ?
F4 C5 1.330(2) . ?
F5 C5 1.336(2) . ?
F6 C5 1.3315(19) . ?
F7 C6 1.320(2) . ?
F8 C6 1.334(2) . ?
F9 C6 1.331(2) . ?
F10 C10 1.325(2) . ?
F11 C10 1.323(2) . ?
F12 C10 1.321(2) . ?
O1 C2 1.2482(18) . ?
O2 C4 1.2505(18) . ?
O3 C7 1.2494(19) . ?
O4 C9 1.2504(18) . ?
N2 C15 1.482(2) . ?
N2 C16 1.485(2) . ?
N2 C14 1.485(2) . ?
N1 C12 1.480(2) . ?
N1 C11 1.483(2) . ?
N1 C13 1.484(2) . ?
C1 C2 1.537(2) . ?
C2 C3 1.394(2) . ?
C3 C4 1.394(2) . ?
C4 C5 1.537(2) . ?
C6 C7 1.540(2) . ?
C7 C8 1.394(2) . ?
C8 C9 1.390(2) . ?
C9 C10 1.538(2) . ?
C13 C14 1.520(3) . ?
